data_7707040
loop_
_publ_author_name
'Heinz, Werner R.'
'Staude, Dominik'
'Mayer, David'
'Bunzen, Hana'
'Fischer, Roland A.'

_publ_section_title
;
 Scrutinizing ligand exchange reactions in the formation of the precious
 group metal-organic framework Ru<sup>II,II</sup>-HKUST-1: the impact of
 diruthenium tetracarboxylate precursor and modulator choice.
;
_journal_issue 15
_journal_name_full 'Dalton transactions (Cambridge, England : 2003)'
_journal_page_first 5226
_journal_page_last 5235
_journal_paper_doi 10.1039/d1dt00118c
_journal_volume 50
_journal_year 2021
_chemical_compound_source 'see text'
_chemical_formula_moiety 'C42 H48 O18 Ru2, 2(C3 H6 O)'
_chemical_formula_sum 'C48 H60 O20 Ru2'
_chemical_formula_weight 1159.10
_chemical_properties_physical Air-sensitive,Moisture-sensitive
_space_group_IT_number 2
_space_group_name_Hall '-P 1'
_space_group_name_H-M_alt 'P -1'
_symmetry_cell_setting triclinic
_symmetry_Int_Tables_number 2
_symmetry_space_group_name_Hall '-P 1'
_symmetry_space_group_name_H-M 'P -1'
_atom_sites_solution_hydrogens geom
_audit_update_record
;
2020-11-11 deposited with the CCDC.	2021-03-29 downloaded from the CCDC.
;
_cell_angle_alpha 99.576(2)
_cell_angle_beta 107.789(2)
_cell_angle_gamma 97.983(2)
_cell_formula_units_Z 1
_cell_length_a 9.6301(5)
_cell_length_b 11.2950(6)
_cell_length_c 12.4945(6)
_cell_measurement_reflns_used 9979
_cell_measurement_temperature 100
_cell_measurement_theta_max 30.5687
_cell_measurement_theta_min 2.2678
_cell_volume 1249.72(11)
_computing_publication_material 'PLATON (Spek, 2003)'
_computing_structure_refinement 'SHELXL-201n (Sheldrick, 2014)'
_diffrn_ambient_temperature 100
_diffrn_detector ' CMOS plate '
_diffrn_detector_area_resol_mean 16
_diffrn_measured_fraction_theta_full 0.999
_diffrn_measured_fraction_theta_max 0.989
_diffrn_measurement_device ' \k-geometry diffractometer '
_diffrn_measurement_device_type ' Bruker Photon CMOS '
_diffrn_measurement_method ' phi- and omega-rotation '
_diffrn_radiation_monochromator 'Helios optic'
_diffrn_radiation_probe x-ray
_diffrn_radiation_source 'TXS rotating anode'
_diffrn_radiation_type MoK\a
_diffrn_radiation_wavelength 0.71073
_diffrn_reflns_av_R_equivalents 0.0269
_diffrn_reflns_av_unetI/netI 0.0138
_diffrn_reflns_limit_h_max 13
_diffrn_reflns_limit_h_min -13
_diffrn_reflns_limit_k_max 16
_diffrn_reflns_limit_k_min -16
_diffrn_reflns_limit_l_max 17
_diffrn_reflns_limit_l_min -17
_diffrn_reflns_number 71334
_diffrn_reflns_reduction_process
;
;
_diffrn_reflns_theta_full 25.24
_diffrn_reflns_theta_max 30.60
_diffrn_reflns_theta_min 2.26
_exptl_absorpt_coefficient_mu 0.682
_exptl_absorpt_correction_T_max 0.7461
_exptl_absorpt_correction_T_min 0.7168
_exptl_absorpt_correction_type multi-scan
_exptl_absorpt_process_details 'SADABS 2016/2, Bruker, 2016'
_exptl_crystal_colour 'clear red'
_exptl_crystal_density_diffrn 1.540
_exptl_crystal_density_method 'Not Measured'
_exptl_crystal_description fragment
_exptl_crystal_F_000 596
_exptl_crystal_size_max 0.137
_exptl_crystal_size_mid 0.110
_exptl_crystal_size_min 0.068
_refine_diff_density_max 0.456
_refine_diff_density_min -0.894
_refine_diff_density_rms 0.071
_refine_ls_extinction_method none
_refine_ls_goodness_of_fit_ref 1.037
_refine_ls_hydrogen_treatment constr
_refine_ls_matrix_type full
_refine_ls_number_parameters 334
_refine_ls_number_reflns 7602
_refine_ls_number_restraints 6
_refine_ls_restrained_S_all 1.036
_refine_ls_R_factor_all 0.0224
_refine_ls_R_factor_gt 0.0198
_refine_ls_shift/su_max 0.003
_refine_ls_shift/su_mean 0.000
_refine_ls_structure_factor_coef Fsqd
_refine_ls_weighting_details 'W=1/[\S^2^(FO^2^)+(0.0306P)^2^+0.6089P] WHERE P=(FO^2^+2FC^2^)/3'
_refine_ls_weighting_scheme calc
_refine_ls_wR_factor_gt 0.0529
_refine_ls_wR_factor_ref 0.0544
_reflns_number_gt 7096
_reflns_number_total 7602
_reflns_threshold_expression I>2\s(I)
_cod_data_source_file d1dt00118c2.cif
_cod_data_source_block stado5_0m
_cod_depositor_comments 'Adding full bibliography for 7707038--7707041.cif.'
_cod_database_code 7707040

loop_
_space_group_symop_id
_space_group_symop_operation_xyz
1 x,y,z
2 -x,-y,-z

loop_
_atom_site_label
_atom_site_type_symbol
_atom_site_fract_x
_atom_site_fract_y
_atom_site_fract_z
_atom_site_U_iso_or_equiv
_atom_site_adp_type
_atom_site_occupancy
_atom_site_site_symmetry_order
_atom_site_calc_flag
_atom_site_refinement_flags_posn
_atom_site_refinement_flags_adp
_atom_site_refinement_flags_occupancy
_atom_site_disorder_assembly
_atom_site_disorder_group
Ru1 Ru 0.90484(2) 0.48636(2) 0.53528(2) 0.00892(3) Uani 1 1 d . . . . .
O1 O 0.77131(9) 0.37872(7) 0.37773(7) 0.01272(14) Uani 1 1 d . . . . .
C1 C 0.82532(12) 0.36252(9) 0.29652(9) 0.01145(18) Uani 1 1 d . . . . .
O2 O 0.95819(9) 0.40650(7) 0.30656(7) 0.01247(14) Uani 1 1 d . . . . .
C2 C 0.72224(12) 0.28801(10) 0.18246(9) 0.01241(18) Uani 1 1 d . . . . .
O3 O 0.84042(9) 0.63999(7) 0.48242(7) 0.01239(14) Uani 1 1 d . . . . .
C3 C 0.76800(13) 0.27153(11) 0.08633(10) 0.0156(2) Uani 1 1 d . . . . .
H3 H 0.867306 0.304067 0.092643 0.019 Uiso 1 1 calc R U . . .
O4 O 1.02986(9) 0.66757(7) 0.41416(7) 0.01210(14) Uani 1 1 d . . . . .
C4 C 0.66486(13) 0.20627(11) -0.01924(10) 0.0164(2) Uani 1 1 d . . . . .
O5 O 0.70701(10) 0.44648(8) 0.60382(8) 0.01787(16) Uani 1 1 d . . . . .
C5 C 0.51960(13) 0.15451(11) -0.02985(10) 0.0160(2) Uani 1 1 d . . . . .
H5 H 0.450655 0.109881 -0.102306 0.019 Uiso 1 1 calc R U . . .
O6 O 0.34152(10) 0.11993(9) 0.07033(8) 0.02188(18) Uani 1 1 d . . . . .
C6 C 0.47804(12) 0.16986(11) 0.06850(10) 0.0152(2) Uani 1 1 d . . . . .
O7 O 0.71677(10) 0.19531(10) -0.10993(8) 0.0245(2) Uani 1 1 d . . . . .
C7 C 0.57771(12) 0.23768(10) 0.17363(9) 0.01434(19) Uani 1 1 d . . . . .
H7 H 0.547376 0.249777 0.239530 0.017 Uiso 1 1 calc R U . . .
O8 O 0.63406(10) 1.01418(8) 0.46326(8) 0.01654(16) Uani 1 1 d . . . . .
C8 C 0.22884(14) 0.06236(13) -0.03760(11) 0.0227(2) Uani 1 1 d . . . . .
H8A H 0.136187 0.032264 -0.024623 0.034 Uiso 1 1 calc R U . . .
H8AB H 0.260874 -0.006587 -0.075615 0.034 Uiso 1 1 calc R U . . .
H8AC H 0.212082 0.121860 -0.086669 0.034 Uiso 1 1 calc R U . . .
O9 O 0.99381(9) 1.06502(8) 0.27618(7) 0.01640(16) Uani 1 1 d . . . . .
C9 C 0.61248(15) 0.13695(14) -0.22115(11) 0.0270(3) Uani 1 1 d . . . . .
H9A H 0.527154 0.177557 -0.237349 0.040 Uiso 1 1 calc R U . . .
H9AB H 0.578275 0.050513 -0.223066 0.040 Uiso 1 1 calc R U . . .
H9AC H 0.660324 0.142674 -0.279492 0.040 Uiso 1 1 calc R U . . .
C10 C 0.91786(11) 0.69935(10) 0.43561(9) 0.01134(18) Uani 1 1 d . . . . .
C11 C 0.87699(12) 0.81520(10) 0.40523(9) 0.01164(18) Uani 1 1 d . . . . .
C12 C 0.95713(12) 0.88065(10) 0.34963(9) 0.01293(19) Uani 1 1 d . . . . .
H12 H 1.032881 0.849470 0.326813 0.016 Uiso 1 1 calc R U . . .
C13 C 0.92346(12) 0.99197(10) 0.32860(9) 0.01271(19) Uani 1 1 d . . . . .
C14 C 0.81281(12) 1.03929(10) 0.36291(10) 0.01359(19) Uani 1 1 d . . . . .
H14 H 0.789800 1.115091 0.347242 0.016 Uiso 1 1 calc R U . . .
C15 C 0.73734(12) 0.97396(10) 0.42005(9) 0.01269(19) Uani 1 1 d . . . . .
C16 C 0.76700(12) 0.86012(10) 0.43962(9) 0.01234(18) Uani 1 1 d . . . . .
H16 H 0.712344 0.814189 0.476049 0.015 Uiso 1 1 calc R U . . .
C17 C 1.11654(14) 1.02684(12) 0.24837(11) 0.0189(2) Uani 1 1 d . . . . .
H17A H 1.193715 1.022225 0.319076 0.028 Uiso 1 1 calc R U . . .
H17B H 1.157601 1.086168 0.211360 0.028 Uiso 1 1 calc R U . . .
H17C H 1.082396 0.945988 0.195630 0.028 Uiso 1 1 calc R U . . .
C18 C 0.61493(14) 1.13730(11) 0.46075(12) 0.0195(2) Uani 1 1 d . . . . .
H18A H 0.711495 1.193751 0.498188 0.029 Uiso 1 1 calc R U . . .
H18B H 0.546503 1.157925 0.501761 0.029 Uiso 1 1 calc R U . . .
H18C H 0.573711 1.144463 0.380582 0.029 Uiso 1 1 calc R U . . .
C19 C 0.65135(13) 0.51338(11) 0.65887(10) 0.0171(2) Uani 1 1 d . . . . .
C20 C 0.53007(16) 0.46083(14) 0.69893(15) 0.0310(3) Uani 1 1 d . . . . .
H20A H 0.564415 0.479970 0.783374 0.046 Uiso 1 1 calc R U . . .
H20B H 0.503711 0.371689 0.670081 0.046 Uiso 1 1 calc R U . . .
H20C H 0.442488 0.496339 0.669617 0.046 Uiso 1 1 calc R U . . .
C21 C 0.69962(17) 0.65011(12) 0.68812(13) 0.0261(3) Uani 1 1 d . . . . .
H21A H 0.713668 0.681584 0.769478 0.039 Uiso 1 1 calc R U . . .
H21B H 0.623151 0.685751 0.639801 0.039 Uiso 1 1 calc R U . . .
H21C H 0.793616 0.672442 0.674221 0.039 Uiso 1 1 calc R U . . .
C22 C 0.8449(3) 0.61186(19) 0.05217(16) 0.0581(7) Uani 1 1 d . . . . .
C23 C 0.7175(3) 0.59653(18) 0.0977(2) 0.0597(6) Uani 1 1 d . . . . .
H23A H 0.736497 0.663023 0.164884 0.090 Uiso 1 1 calc R U . . .
H23B H 0.707644 0.517568 0.120248 0.090 Uiso 1 1 calc R U . . .
H23C H 0.625179 0.599023 0.037615 0.090 Uiso 1 1 calc R U . . .
C24 C 0.9929(2) 0.60427(16) 0.12777(14) 0.0432(4) Uani 1 1 d . . . . .
H24A H 0.998448 0.518067 0.126346 0.065 Uiso 1 1 calc R U . . .
H24B H 1.009137 0.647418 0.206747 0.065 Uiso 1 1 calc R U . . .
H24C H 1.069629 0.642272 0.100505 0.065 Uiso 1 1 calc R U . . .
O10 O 0.8386(5) 0.6414(4) -0.0414(2) 0.0914(11) Uani 0.765(7) 1 d . U P A 1
O10A O 0.7688(18) 0.5739(14) -0.0491(8) 0.0914(11) Uani 0.235(7) 1 d . U P A 2

loop_
_atom_site_aniso_label
_atom_site_aniso_U_11
_atom_site_aniso_U_22
_atom_site_aniso_U_33
_atom_site_aniso_U_23
_atom_site_aniso_U_13
_atom_site_aniso_U_12
Ru1 0.00809(4) 0.00885(4) 0.00959(4) 0.00154(3) 0.00315(3) 0.00114(3)
O1 0.0114(3) 0.0139(4) 0.0111(3) 0.0004(3) 0.0034(3) 0.0000(3)
C1 0.0121(4) 0.0096(4) 0.0113(4) 0.0021(3) 0.0024(4) 0.0016(3)
O2 0.0111(3) 0.0134(3) 0.0111(3) 0.0005(3) 0.0033(3) 0.0004(3)
C2 0.0120(4) 0.0119(4) 0.0110(4) 0.0012(4) 0.0016(4) 0.0018(4)
O3 0.0118(3) 0.0114(3) 0.0160(4) 0.0052(3) 0.0063(3) 0.0031(3)
C3 0.0138(5) 0.0182(5) 0.0131(5) 0.0012(4) 0.0042(4) 0.0008(4)
O4 0.0117(3) 0.0113(3) 0.0149(3) 0.0041(3) 0.0058(3) 0.0032(3)
C4 0.0164(5) 0.0196(5) 0.0123(5) 0.0007(4) 0.0049(4) 0.0035(4)
O5 0.0164(4) 0.0161(4) 0.0233(4) 0.0033(3) 0.0103(3) 0.0029(3)
C5 0.0145(5) 0.0173(5) 0.0123(5) 0.0000(4) 0.0014(4) 0.0017(4)
O6 0.0123(4) 0.0313(5) 0.0156(4) 0.0013(3) 0.0017(3) -0.0049(3)
C6 0.0118(5) 0.0161(5) 0.0152(5) 0.0024(4) 0.0023(4) 0.0007(4)
O7 0.0187(4) 0.0385(5) 0.0118(4) -0.0024(4) 0.0056(3) 0.0001(4)
C7 0.0133(5) 0.0162(5) 0.0120(5) 0.0020(4) 0.0034(4) 0.0013(4)
O8 0.0160(4) 0.0134(4) 0.0264(4) 0.0081(3) 0.0123(3) 0.0066(3)
C8 0.0138(5) 0.0277(6) 0.0186(5) 0.0031(5) -0.0016(4) -0.0033(4)
O9 0.0173(4) 0.0162(4) 0.0197(4) 0.0083(3) 0.0099(3) 0.0030(3)
C9 0.0235(6) 0.0411(8) 0.0121(5) -0.0013(5) 0.0038(5) 0.0065(6)
C10 0.0107(4) 0.0108(4) 0.0108(4) 0.0013(3) 0.0021(4) 0.0012(3)
C11 0.0111(4) 0.0110(4) 0.0113(4) 0.0026(4) 0.0019(4) 0.0017(3)
C12 0.0120(4) 0.0134(5) 0.0138(5) 0.0038(4) 0.0045(4) 0.0028(4)
C13 0.0120(4) 0.0130(5) 0.0122(4) 0.0038(4) 0.0032(4) 0.0004(4)
C14 0.0130(5) 0.0121(5) 0.0160(5) 0.0051(4) 0.0041(4) 0.0028(4)
C15 0.0101(4) 0.0126(5) 0.0146(5) 0.0024(4) 0.0034(4) 0.0024(4)
C16 0.0106(4) 0.0119(5) 0.0143(5) 0.0041(4) 0.0035(4) 0.0013(4)
C17 0.0178(5) 0.0210(6) 0.0209(5) 0.0059(4) 0.0106(4) 0.0023(4)
C18 0.0210(5) 0.0133(5) 0.0301(6) 0.0078(4) 0.0134(5) 0.0075(4)
C19 0.0129(5) 0.0214(5) 0.0187(5) 0.0058(4) 0.0067(4) 0.0042(4)
C20 0.0250(6) 0.0299(7) 0.0454(9) 0.0055(6) 0.0248(6) 0.0027(5)
C21 0.0345(7) 0.0202(6) 0.0323(7) 0.0051(5) 0.0230(6) 0.0075(5)
C22 0.112(2) 0.0385(10) 0.0277(8) 0.0091(7) 0.0181(10) 0.0397(12)
C23 0.0633(14) 0.0294(9) 0.0669(14) 0.0089(9) -0.0053(11) 0.0099(9)
C24 0.0706(12) 0.0293(8) 0.0273(7) 0.0011(6) 0.0235(8) -0.0079(8)
O10 0.154(3) 0.115(3) 0.0425(10) 0.0505(15) 0.0439(14) 0.083(2)
O10A 0.154(3) 0.115(3) 0.0424(10) 0.0505(15) 0.0439(14) 0.083(2)

loop_
_atom_type_symbol
_atom_type_description
_atom_type_scat_dispersion_real
_atom_type_scat_dispersion_imag
_atom_type_scat_source
C C 0.0033 0.0016 ' International Tables Vol C Tables 4.2.6.8 and 6.1.1.4'
H H 0.0000 0.0000 ' International Tables Vol C Tables 4.2.6.8 and 6.1.1.4'
O O 0.0106 0.0060 ' International Tables Vol C Tables 4.2.6.8 and 6.1.1.4'
Ru Ru -1.2594 0.8363 ' International Tables Vol C Tables 4.2.6.8 and 6.1.1.4'

loop_
_geom_angle_atom_site_label_1
_geom_angle_atom_site_label_2
_geom_angle_atom_site_label_3
_geom_angle
_geom_angle_site_symmetry_1
_geom_angle_site_symmetry_3
_geom_angle_publ_flag
O1 Ru1 O4 89.43(3) . 2_766 ?
O1 Ru1 O3 90.06(3) . . ?
O4 Ru1 O3 179.12(3) 2_766 . ?
O1 Ru1 O2 179.14(3) . 2_766 ?
O4 Ru1 O2 90.04(3) 2_766 2_766 ?
O3 Ru1 O2 90.46(3) . 2_766 ?
O1 Ru1 Ru1 89.43(2) . 2_766 ?
O4 Ru1 Ru1 89.96(2) 2_766 2_766 ?
O3 Ru1 Ru1 89.32(2) . 2_766 ?
O2 Ru1 Ru1 89.89(2) 2_766 2_766 ?
O1 Ru1 O5 88.49(3) . . ?
O4 Ru1 O5 87.57(3) 2_766 . ?
O3 Ru1 O5 93.14(3) . . ?
O2 Ru1 O5 92.16(3) 2_766 . ?
Ru1 Ru1 O5 176.78(2) 2_766 . ?
C1 O1 Ru1 118.65(7) . . ?
O2 C1 O1 124.29(10) . . ?
O2 C1 C2 119.06(9) . . ?
O1 C1 C2 116.65(9) . . ?
C1 O2 Ru1 117.73(7) . 2_766 ?
C7 C2 C3 120.64(10) . . ?
C7 C2 C1 118.34(9) . . ?
C3 C2 C1 121.00(10) . . ?
C10 O3 Ru1 118.47(7) . . ?
C4 C3 C2 118.54(10) . . ?
C4 C3 H3 120.7 . . ?
C2 C3 H3 120.7 . . ?
C10 O4 Ru1 117.97(7) . 2_766 ?
O7 C4 C3 115.35(10) . . ?
O7 C4 C5 122.94(10) . . ?
C3 C4 C5 121.70(10) . . ?
C19 O5 Ru1 132.26(8) . . ?
C6 C5 C4 118.46(10) . . ?
C6 C5 H5 120.8 . . ?
C4 C5 H5 120.8 . . ?
C6 O6 C8 117.53(10) . . ?
O6 C6 C7 115.24(10) . . ?
O6 C6 C5 124.07(10) . . ?
C7 C6 C5 120.68(10) . . ?
C4 O7 C9 117.34(10) . . ?
C6 C7 C2 119.92(10) . . ?
C6 C7 H7 120.0 . . ?
C2 C7 H7 120.0 . . ?
C15 O8 C18 117.45(9) . . ?
O6 C8 H8A 109.5 . . ?
O6 C8 H8AB 109.5 . . ?
H8A C8 H8AB 109.5 . . ?
O6 C8 H8AC 109.5 . . ?
H8A C8 H8AC 109.5 . . ?
H8AB C8 H8AC 109.5 . . ?
C13 O9 C17 117.00(9) . . ?
O7 C9 H9A 109.5 . . ?
O7 C9 H9AB 109.5 . . ?
H9A C9 H9AB 109.5 . . ?
O7 C9 H9AC 109.5 . . ?
H9A C9 H9AC 109.5 . . ?
H9AB C9 H9AC 109.5 . . ?
O3 C10 O4 124.22(10) . . ?
O3 C10 C11 118.16(9) . . ?
O4 C10 C11 117.61(9) . . ?
C16 C11 C12 121.23(10) . . ?
C16 C11 C10 119.09(9) . . ?
C12 C11 C10 119.53(9) . . ?
C13 C12 C11 118.60(10) . . ?
C13 C12 H12 120.7 . . ?
C11 C12 H12 120.7 . . ?
O9 C13 C12 124.42(10) . . ?
O9 C13 C14 114.46(10) . . ?
C12 C13 C14 121.12(10) . . ?
C15 C14 C13 119.15(10) . . ?
C15 C14 H14 120.4 . . ?
C13 C14 H14 120.4 . . ?
O8 C15 C14 124.29(10) . . ?
O8 C15 C16 115.04(9) . . ?
C14 C15 C16 120.65(10) . . ?
C11 C16 C15 119.22(10) . . ?
C11 C16 H16 120.4 . . ?
C15 C16 H16 120.4 . . ?
O9 C17 H17A 109.5 . . ?
O9 C17 H17B 109.5 . . ?
H17A C17 H17B 109.5 . . ?
O9 C17 H17C 109.5 . . ?
H17A C17 H17C 109.5 . . ?
H17B C17 H17C 109.5 . . ?
O8 C18 H18A 109.5 . . ?
O8 C18 H18B 109.5 . . ?
H18A C18 H18B 109.5 . . ?
O8 C18 H18C 109.5 . . ?
H18A C18 H18C 109.5 . . ?
H18B C18 H18C 109.5 . . ?
O5 C19 C20 120.69(12) . . ?
O5 C19 C21 122.15(11) . . ?
C20 C19 C21 117.16(11) . . ?
C19 C20 H20A 109.5 . . ?
C19 C20 H20B 109.5 . . ?
H20A C20 H20B 109.5 . . ?
C19 C20 H20C 109.5 . . ?
H20A C20 H20C 109.5 . . ?
H20B C20 H20C 109.5 . . ?
C19 C21 H21A 109.5 . . ?
C19 C21 H21B 109.5 . . ?
H21A C21 H21B 109.5 . . ?
C19 C21 H21C 109.5 . . ?
H21A C21 H21C 109.5 . . ?
H21B C21 H21C 109.5 . . ?
O10A C22 C24 137.1(6) . . ?
O10 C22 C24 116.7(3) . . ?
O10A C22 C23 95.6(7) . . ?
O10 C22 C23 125.1(3) . . ?
C24 C22 C23 117.89(16) . . ?
C22 C23 H23A 109.5 . . ?
C22 C23 H23B 109.5 . . ?
H23A C23 H23B 109.5 . . ?
C22 C23 H23C 109.5 . . ?
H23A C23 H23C 109.5 . . ?
H23B C23 H23C 109.5 . . ?
C22 C24 H24A 109.5 . . ?
C22 C24 H24B 109.5 . . ?
H24A C24 H24B 109.5 . . ?
C22 C24 H24C 109.5 . . ?
H24A C24 H24C 109.5 . . ?
H24B C24 H24C 109.5 . . ?

loop_
_geom_bond_atom_site_label_1
_geom_bond_atom_site_label_2
_geom_bond_distance
_geom_bond_site_symmetry_2
_geom_bond_publ_flag
Ru1 O1 2.0565(8) . ?
Ru1 O4 2.0601(8) 2_766 ?
Ru1 O3 2.0645(8) . ?
Ru1 O2 2.0683(8) 2_766 ?
Ru1 Ru1 2.26970(18) 2_766 ?
Ru1 O5 2.3351(8) . ?
O1 C1 1.2731(13) . ?
C1 O2 1.2666(13) . ?
C1 C2 1.4930(14) . ?
C2 C7 1.3922(15) . ?
C2 C3 1.3940(15) . ?
O3 C10 1.2672(13) . ?
C3 C4 1.3937(16) . ?
C3 H3 0.9500 . ?
O4 C10 1.2713(13) . ?
C4 O7 1.3659(14) . ?
C4 C5 1.3965(16) . ?
O5 C19 1.2232(14) . ?
C5 C6 1.3961(16) . ?
C5 H5 0.9500 . ?
O6 C6 1.3652(14) . ?
O6 C8 1.4273(14) . ?
C6 C7 1.3871(15) . ?
O7 C9 1.4258(15) . ?
C7 H7 0.9500 . ?
O8 C15 1.3635(13) . ?
O8 C18 1.4320(13) . ?
C8 H8A 0.9800 . ?
C8 H8AB 0.9800 . ?
C8 H8AC 0.9800 . ?
O9 C13 1.3655(13) . ?
O9 C17 1.4304(14) . ?
C9 H9A 0.9800 . ?
C9 H9AB 0.9800 . ?
C9 H9AC 0.9800 . ?
C10 C11 1.4927(15) . ?
C11 C16 1.3852(15) . ?
C11 C12 1.4017(14) . ?
C12 C13 1.3879(15) . ?
C12 H12 0.9500 . ?
C13 C14 1.4021(15) . ?
C14 C15 1.3877(15) . ?
C14 H14 0.9500 . ?
C15 C16 1.3996(15) . ?
C16 H16 0.9500 . ?
C17 H17A 0.9800 . ?
C17 H17B 0.9800 . ?
C17 H17C 0.9800 . ?
C18 H18A 0.9800 . ?
C18 H18B 0.9800 . ?
C18 H18C 0.9800 . ?
C19 C20 1.4935(17) . ?
C19 C21 1.4978(18) . ?
C20 H20A 0.9800 . ?
C20 H20B 0.9800 . ?
C20 H20C 0.9800 . ?
C21 H21A 0.9800 . ?
C21 H21B 0.9800 . ?
C21 H21C 0.9800 . ?
C22 O10A 1.220(12) . ?
C22 O10 1.254(3) . ?
C22 C24 1.473(3) . ?
C22 C23 1.503(4) . ?
C23 H23A 0.9800 . ?
C23 H23B 0.9800 . ?
C23 H23C 0.9800 . ?
C24 H24A 0.9800 . ?
C24 H24B 0.9800 . ?
C24 H24C 0.9800 . ?
